data_9004564
loop_
_publ_author_name
'Li, Y.'
'Burns, P. C.'

_publ_section_title
;Investigations of crystal-chemical variability in lead uranyl oxide hydrates.
 I. Curite Note: sample JVS4338 Locality: Shinkolobwe, Democratic Republic of
 Congo
;
_journal_name_full 'The Canadian Mineralogist'
_journal_page_first 727
_journal_page_last 735
_journal_paper_doi 10.2113/gscanmin.38.3.727
_journal_volume 38
_journal_year 2000
_chemical_compound_source 'Shinkolobwe, Democratic Republic of Congo'
_chemical_formula_sum 'H5 O16 Pb0.786 U4'
_chemical_name_mineral Curite
_space_group_IT_number 62
_symmetry_space_group_name_Hall '-P 2c 2n'
_symmetry_space_group_name_H-M 'P n a m'
_cell_angle_alpha 90
_cell_angle_beta 90
_cell_angle_gamma 90
_cell_formula_units_Z 4
_cell_length_a 12.558
_cell_length_b 13.024
_cell_length_c 8.398
_cell_volume 1373.538
_database_code_amcsd 0005656
_exptl_crystal_density_diffrn 6.654
_cod_original_formula_sum 'U4 Pb.786 O16 H5'
_cod_database_code 9004564

loop_
_space_group_symop_operation_xyz
x,y,z
x,y,1/2-z
-x,-y,1/2+z
1/2-x,1/2+y,1/2+z
1/2+x,1/2-y,1/2-z
1/2+x,1/2-y,z
1/2-x,1/2+y,-z
-x,-y,-z

loop_
_atom_site_label
_atom_site_fract_x
_atom_site_fract_y
_atom_site_fract_z
_atom_site_occupancy
_atom_site_U_iso_or_equiv
_atom_site_type_symbol
_atom_site_attached_hydrogens
U(1) 0.20970 0.07620 0.25000 1.00000 0.02900 U 0
U(2) 0.19620 0.06530 0.75000 1.00000 0.02900 U 0
U(3) 0.30200 0.28520 -0.01300 1.00000 0.02900 U 0
Pb(1) 0.06550 0.33170 0.25000 0.47800 0.05300 Pb 0
Pb(2) 0.01730 0.37810 0.75000 0.30800 0.06400 Pb 0
O(1) 0.22840 0.12550 0.00580 1.00000 0.04300 O 0
O(2) 0.16950 0.34310 -0.03700 1.00000 0.04100 O 0
Wat(3) 0.00000 0.50000 0.00000 1.00000 0.06800 O 2
O(4) 0.06520 0.73010 -0.01400 1.00000 0.04400 O 0
O(5) 0.06740 0.11700 0.25000 1.00000 0.04500 O 0
O(6) 0.25810 0.25280 0.25000 1.00000 0.04400 O 0
O(7) 0.35070 0.03560 0.25000 1.00000 0.05200 O 0
O(8) 0.17810 0.49320 0.25000 1.00000 0.04400 O 0
O(9) 0.20330 0.71070 0.25000 1.00000 0.04200 O 0
O-H(10) 0.15090 0.90180 0.25000 1.00000 0.04200 O 1
O(11) 0.43220 0.62870 0.25000 1.00000 0.04700 O 0
O-H(12) 0.37460 0.43760 0.07900 1.00000 0.04600 O 1

loop_
_cod_changelog_entry_id
_cod_changelog_entry_author
_cod_changelog_entry_date
_cod_changelog_entry_text
1
;cod-tools version 3.8.0
Id: cif_guess_AMCSD_atom_types 9581 2023-05-17 12:35:41Z saulius
;
2023-05-23T09:15:56+03:00
;Derived atom types and hydrogen counts
from atom names that follow the AMCSD naming convention
(Wat == water, O-H == hydroxyl).
;

loop_
_cod_related_entry_id
_cod_related_entry_database
_cod_related_entry_code
1 AMCSD 0005656
